data_1568147
loop_
_publ_author_name
'Zhou, Xiuquan'
'Kolluru, Venkata Surya Chaitanya'
'Xu, Wenqian'
'Wang, Luqing'
'Chang, Tieyan'
'Chen, Yu-Sheng'
'Yu, Lei'
'Wen, Jianguo'
'Chan, Maria K. Y.'
'Chung, Duck Young'
'Kanatzidis, Mercouri G.'

_publ_section_title
;
 Discovery of chalcogenides structures and compositions using mixed fluxes
;
_journal_issue 7938
_journal_name_full Nature
_journal_page_first 72
_journal_page_last 77
_journal_paper_doi 10.1038/s41586-022-05307-7
_journal_volume 612
_journal_year 2022
_chemical_formula_moiety 'Ba Cu1.42 Li0.58 S2'
_chemical_formula_sum 'Ba Cu1.42 Li0.58 S2'
_chemical_formula_weight 295.71
_space_group_crystal_system tetragonal
_space_group_IT_number 107
_space_group_name_Hall 'I 4 -2'
_space_group_name_H-M_alt 'I 4 m m'
_atom_sites_solution_hydrogens .
_atom_sites_solution_primary dual
_audit_contact_author_name
;
;
_audit_creation_date 2022-08-15
_audit_creation_method
;
Olex2 1.2
(compiled 2018.05.29 svn.r3508 for OlexSys, GUI svn.r5506)
;
_cell_angle_alpha 90
_cell_angle_beta 90
_cell_angle_gamma 90
_cell_formula_units_Z 2
_cell_length_a 3.9191(5)
_cell_length_b 3.9191(5)
_cell_length_c 12.677(3)
_cell_measurement_reflns_used 708
_cell_measurement_temperature 293(2)
_cell_measurement_theta_max 58.2
_cell_measurement_theta_min 10.9
_cell_volume 194.71(6)
_computing_molecular_graphics 'Olex2 (Dolomanov et al., 2009)'
_computing_publication_material 'Olex2 (Dolomanov et al., 2009)'
_computing_structure_refinement 'ShelXL (Sheldrick, 2015)'
_computing_structure_solution 'ShelXT (Sheldrick, 2015)'
_diffrn_ambient_temperature 293(2)
_diffrn_measured_fraction_theta_full 0.987
_diffrn_measured_fraction_theta_max 0.990
_diffrn_measurement_device_type 'Bruker APEX-II CCD'
_diffrn_measurement_method '\w scans'
_diffrn_radiation_type MoK\a
_diffrn_radiation_wavelength 0.71073
_diffrn_reflns_av_R_equivalents 0.0319
_diffrn_reflns_av_unetI/netI 0.0252
_diffrn_reflns_Laue_measured_fraction_full 0.987
_diffrn_reflns_Laue_measured_fraction_max 0.990
_diffrn_reflns_limit_h_max 3
_diffrn_reflns_limit_h_min -3
_diffrn_reflns_limit_k_max 5
_diffrn_reflns_limit_k_min 0
_diffrn_reflns_limit_l_max 17
_diffrn_reflns_limit_l_min 0
_diffrn_reflns_number 142
_diffrn_reflns_point_group_measured_fraction_full 0.517
_diffrn_reflns_point_group_measured_fraction_max 0.515
_diffrn_reflns_theta_full 25.242
_diffrn_reflns_theta_max 29.080
_diffrn_reflns_theta_min 5.446
_diffrn_standards_number 0
_exptl_absorpt_coefficient_mu 18.561
_exptl_absorpt_correction_type none
_exptl_crystal_colour red
_exptl_crystal_density_diffrn 5.044
_exptl_crystal_description plate
_exptl_crystal_F_000 262
_refine_diff_density_max 2.290
_refine_diff_density_min -0.757
_refine_diff_density_rms 0.320
_refine_ls_abs_structure_details
;
No quotients, so Flack parameter determined by classical intensity fit
;
_refine_ls_abs_structure_Flack 0.0(2)
_refine_ls_extinction_coef .
_refine_ls_extinction_method none
_refine_ls_goodness_of_fit_ref 1.059
_refine_ls_hydrogen_treatment undef
_refine_ls_matrix_type full
_refine_ls_number_parameters 15
_refine_ls_number_reflns 103
_refine_ls_number_restraints 1
_refine_ls_restrained_S_all 1.053
_refine_ls_R_factor_all 0.0315
_refine_ls_R_factor_gt 0.0278
_refine_ls_shift/su_max 0.000
_refine_ls_shift/su_mean 0.000
_refine_ls_structure_factor_coef Fsqd
_refine_ls_weighting_details 'w=1/[\s^2^(Fo^2^)+(0.0444P)^2^] where P=(Fo^2^+2Fc^2^)/3'
_refine_ls_weighting_scheme calc
_refine_ls_wR_factor_gt 0.0635
_refine_ls_wR_factor_ref 0.0640
_reflns_Friedel_coverage 0.000
_reflns_Friedel_fraction_full 0.000
_reflns_Friedel_fraction_max 0.000
_reflns_number_gt 92
_reflns_number_total 103
_reflns_threshold_expression 'I > 2\s(I)'
_cod_data_source_file XIV_BaCu1.4Li0.6S2.cif
_cod_data_source_block XIV
_cod_original_cell_volume 194.72(6)
_cod_database_code 1568147
_shelx_shelxl_version_number 2018/3
_shelx_space_group_comment
;
The symmetry employed for this shelxl refinement is uniquely defined
by the following loop, which should always be used as a source of
symmetry information in preference to the above space-group names.
They are only intended as comments.
;
_olex2_refinement_description
;
1. Shared sites
{Cu02, Li02}
2. Uiso/Uaniso restraints and constraints
Uanis(Cu02) = Uanis(Li02)
3. Others
 Sof(Li02)=0.25*(1-FVAR(2))
 Sof(Cu02)=0.25*FVAR(2)
;
_olex2_submission_special_instructions 'No special instructions were received'

loop_
_space_group_symop_operation_xyz
'x, y, z'
'-x, -y, z'
'-y, x, z'
'y, -x, z'
'x, -y, z'
'-x, y, z'
'-y, -x, z'
'y, x, z'
'x+1/2, y+1/2, z+1/2'
'-x+1/2, -y+1/2, z+1/2'
'-y+1/2, x+1/2, z+1/2'
'y+1/2, -x+1/2, z+1/2'
'x+1/2, -y+1/2, z+1/2'
'-x+1/2, y+1/2, z+1/2'
'-y+1/2, -x+1/2, z+1/2'
'y+1/2, x+1/2, z+1/2'

loop_
_atom_site_label
_atom_site_type_symbol
_atom_site_fract_x
_atom_site_fract_y
_atom_site_fract_z
_atom_site_U_iso_or_equiv
_atom_site_adp_type
_atom_site_occupancy
_atom_site_site_symmetry_order
_atom_site_calc_flag
_atom_site_refinement_flags_posn
_atom_site_refinement_flags_adp
_atom_site_refinement_flags_occupancy
_atom_site_disorder_assembly
_atom_site_disorder_group
Ba01 Ba 1.000000 1.000000 0.6755(7) 0.0170(5) Uani 1 8 d S T P A .
S003 S 0.000000 0.000000 0.3205(8) 0.006(3) Uani 1 8 d S T P . .
S004 S 0.500000 0.500000 0.5441(7) 0.015(4) Uani 1 8 d S T P . .
Cu02 Cu 0.500000 0.000000 0.4223(7) 0.0184(10) Uani 0.709(11) 4 d S T P A 1
Li02 Li 0.500000 0.000000 0.4223(7) 0.0184(10) Uani 0.291(11) 4 d S T P A 2

loop_
_atom_site_aniso_label
_atom_site_aniso_U_11
_atom_site_aniso_U_22
_atom_site_aniso_U_33
_atom_site_aniso_U_23
_atom_site_aniso_U_13
_atom_site_aniso_U_12
Ba01 0.0117(5) 0.0117(5) 0.0277(11) 0.000 0.000 0.000
S003 0.001(4) 0.001(4) 0.016(4) 0.000 0.000 0.000
S004 0.021(5) 0.021(5) 0.003(3) 0.000 0.000 0.000
Cu02 0.011(5) 0.024(5) 0.0196(18) 0.000 0.000 0.000
Li02 0.011(5) 0.024(5) 0.0196(18) 0.000 0.000 0.000

loop_
_atom_type_symbol
_atom_type_description
_atom_type_scat_dispersion_real
_atom_type_scat_dispersion_imag
_atom_type_scat_source
Ba Ba -0.3244 2.2819 'International Tables Vol C Tables 4.2.6.8 and 6.1.1.4'
Cu Cu 0.3201 1.2651 'International Tables Vol C Tables 4.2.6.8 and 6.1.1.4'
Li Li -0.0003 0.0001 'International Tables Vol C Tables 4.2.6.8 and 6.1.1.4'
S S 0.1246 0.1234 'International Tables Vol C Tables 4.2.6.8 and 6.1.1.4'

loop_
_geom_angle_atom_site_label_1
_geom_angle_atom_site_label_2
_geom_angle_atom_site_label_3
_geom_angle
_geom_angle_site_symmetry_1
_geom_angle_site_symmetry_3
S003 Ba01 S003 72.2(2) 9_665 9_565
S003 Ba01 S003 72.2(2) 9_665 9_655
S003 Ba01 S003 72.2(2) 9 9_565
S003 Ba01 S003 112.9(5) 9_565 9_655
S003 Ba01 S003 72.2(2) 9 9_655
S003 Ba01 S003 112.9(5) 9_665 9
S003 Ba01 Cu02 38.62(19) 9 9
S003 Ba01 Cu02 81.0(3) 9_655 9_565
S003 Ba01 Cu02 38.62(19) 9_665 9_565
S003 Ba01 Cu02 81.0(3) 9_665 11
S003 Ba01 Cu02 38.62(19) 9_665 11_655
S003 Ba01 Cu02 38.62(19) 9_565 11
S003 Ba01 Cu02 81.0(3) 9 11_655
S003 Ba01 Cu02 81.0(3) 9_565 9
S003 Ba01 Cu02 81.0(3) 9_565 11_655
S003 Ba01 Cu02 38.62(19) 9_565 9_565
S003 Ba01 Cu02 38.62(19) 9_655 11_655
S003 Ba01 Cu02 81.0(3) 9_655 11
S003 Ba01 Cu02 81.0(3) 9 9_565
S003 Ba01 Cu02 38.62(19) 9_655 9
S003 Ba01 Cu02 38.62(19) 9 11
S003 Ba01 Cu02 81.0(3) 9_665 9
S004 Ba01 S003 106.55(7) 1_665 9_655
S004 Ba01 S003 106.55(7) 1_565 9_665
S004 Ba01 S003 64.57(14) . 9
S004 Ba01 S003 106.55(7) . 9_655
S004 Ba01 S003 106.55(7) 1_655 9_665
S004 Ba01 S003 106.55(7) . 9_565
S004 Ba01 S003 64.57(14) 1_665 9_665
S004 Ba01 S003 177.4(5) 1_565 9_655
S004 Ba01 S003 177.4(5) . 9_665
S004 Ba01 S003 106.55(7) 1_655 9
S004 Ba01 S003 106.55(7) 1_665 9_565
S004 Ba01 S003 64.57(14) 1_655 9_655
S004 Ba01 S003 177.4(5) 1_665 9
S004 Ba01 S003 64.57(14) 1_565 9_565
S004 Ba01 S003 106.55(7) 1_565 9
S004 Ba01 S003 177.4(5) 1_655 9_565
S004 Ba01 S004 118.0(5) . 1_665
S004 Ba01 S004 74.6(2) . 1_655
S004 Ba01 S004 74.6(2) . 1_565
S004 Ba01 S004 74.6(2) 1_665 1_565
S004 Ba01 S004 74.6(2) 1_665 1_655
S004 Ba01 S004 118.0(5) 1_565 1_655
S004 Ba01 Cu02 96.6(2) . 9
S004 Ba01 Cu02 139.3(2) 1_565 9
S004 Ba01 Cu02 96.6(2) 1_655 11_655
S004 Ba01 Cu02 139.3(2) 1_665 9
S004 Ba01 Cu02 96.6(2) 1_565 11
S004 Ba01 Cu02 139.3(2) 1_565 11_655
S004 Ba01 Cu02 96.6(2) . 11
S004 Ba01 Cu02 139.3(2) . 9_565
S004 Ba01 Cu02 96.6(2) 1_665 9_565
S004 Ba01 Cu02 139.3(2) . 11_655
S004 Ba01 Cu02 96.6(2) 1_565 9_565
S004 Ba01 Cu02 139.3(2) 1_655 11
S004 Ba01 Cu02 96.6(2) 1_665 11_655
S004 Ba01 Cu02 139.3(2) 1_665 11
S004 Ba01 Cu02 96.6(2) 1_655 9
S004 Ba01 Cu02 139.3(2) 1_655 9_565
Cu02 Ba01 Cu02 64.11(19) 11_655 11
Cu02 Ba01 Cu02 44.08(12) 11_655 9
Cu02 Ba01 Cu02 44.08(12) 9_565 11
Cu02 Ba01 Cu02 44.08(12) 11_655 9_565
Cu02 Ba01 Cu02 64.11(19) 9_565 9
Cu02 Ba01 Cu02 44.08(12) 11 9
Ba01 S003 Ba01 72.2(2) 9_334 9_434
Ba01 S003 Ba01 112.9(5) 9_434 9_344
Ba01 S003 Ba01 72.2(2) 9_444 9_434
Ba01 S003 Ba01 72.2(2) 9_334 9_344
Ba01 S003 Ba01 72.2(2) 9_444 9_344
Ba01 S003 Ba01 112.9(5) 9_334 9_444
Cu02 S003 Ba01 142.77(5) 3_545 9_444
Cu02 S003 Ba01 142.77(5) 3_545 9_344
Cu02 S003 Ba01 142.77(5) 1_455 9_444
Cu02 S003 Ba01 79.17(17) 1_455 9_334
Cu02 S003 Ba01 142.77(5) . 9_344
Cu02 S003 Ba01 79.17(17) 3 9_444
Cu02 S003 Ba01 79.17(17) 3_545 9_434
Cu02 S003 Ba01 142.77(5) 3 9_334
Cu02 S003 Ba01 142.77(5) 1_455 9_434
Cu02 S003 Ba01 79.17(17) 1_455 9_344
Cu02 S003 Ba01 79.17(17) . 9_434
Cu02 S003 Ba01 142.77(5) 3 9_434
Cu02 S003 Ba01 79.17(17) 3_545 9_334
Cu02 S003 Ba01 79.17(17) . 9_444
Cu02 S003 Ba01 142.77(5) . 9_334
Cu02 S003 Ba01 79.17(17) 3 9_344
Cu02 S003 Cu02 72.4(3) 3 1_455
Cu02 S003 Cu02 72.4(3) 3 .
Cu02 S003 Cu02 72.4(3) 3_545 1_455
Cu02 S003 Cu02 113.3(6) 3 3_545
Cu02 S003 Cu02 72.4(3) 3_545 .
Cu02 S003 Cu02 113.3(6) 1_455 .
Ba01 S004 Ba01 118.0(5) 1_445 .
Ba01 S004 Ba01 74.6(2) 1_545 .
Ba01 S004 Ba01 74.6(2) 1_445 1_545
Ba01 S004 Ba01 118.0(5) 1_455 1_545
Ba01 S004 Ba01 74.6(2) 1_455 .
Ba01 S004 Ba01 74.6(2) 1_445 1_455
Cu02 S004 Ba01 80.95(15) 3 1_445
Cu02 S004 Ba01 142.64(9) 3 .
Cu02 S004 Ba01 80.95(15) 3 1_455
Cu02 S004 Ba01 80.95(15) 1_565 1_455
Cu02 S004 Ba01 142.64(9) 1_565 1_545
Cu02 S004 Ba01 142.64(9) 1_565 1_445
Cu02 S004 Ba01 142.64(9) 3 1_545
Cu02 S004 Ba01 80.95(15) . 1_445
Cu02 S004 Ba01 80.95(15) 1_565 .
Cu02 S004 Ba01 80.95(15) 3_655 .
Cu02 S004 Ba01 142.64(9) . 1_455
Cu02 S004 Ba01 80.95(15) . 1_545
Cu02 S004 Ba01 142.64(9) 3_655 1_445
Cu02 S004 Ba01 142.64(9) 3_655 1_455
Cu02 S004 Ba01 142.64(9) . .
Cu02 S004 Ba01 80.95(15) 3_655 1_545
Cu02 S004 Cu02 103.5(6) . 1_565
Cu02 S004 Cu02 103.5(6) 3 3_655
Cu02 S004 Cu02 67.5(3) 3 1_565
Cu02 S004 Cu02 67.5(3) . 3_655
Cu02 S004 Cu02 67.5(3) 3_655 1_565
Cu02 S004 Cu02 67.5(3) . 3
Li02 S004 Ba01 142.64(9) . .
Li02 S004 Cu02 67.5(3) . 3
Li02 S004 Cu02 67.5(3) . 3_655
Ba01 Cu02 Ba01 136.334(9) 9_434 1_545
Ba01 Cu02 Ba01 62.82(18) 1_545 1_445
Ba01 Cu02 Ba01 136.334(9) 9_444 1_545
Ba01 Cu02 Ba01 136.334(9) 9_434 1_445
Ba01 Cu02 Ba01 136.334(9) 9_444 1_445
Ba01 Cu02 Ba01 64.10(19) 9_434 9_444
S003 Cu02 Ba01 92.0(3) 1_655 1_545
S003 Cu02 Ba01 92.0(3) . 1_445
S003 Cu02 Ba01 62.2(3) 1_655 9_434
S003 Cu02 Ba01 154.8(4) 1_655 1_445
S003 Cu02 Ba01 62.2(3) . 9_434
S003 Cu02 Ba01 62.2(3) 1_655 9_444
S003 Cu02 Ba01 154.8(4) . 1_545
S003 Cu02 Ba01 62.2(3) . 9_444
S003 Cu02 S003 113.3(6) 1_655 .
S003 Cu02 S004 109.90(10) 1_655 .
S003 Cu02 S004 109.90(10) 1_655 1_545
S003 Cu02 S004 109.90(10) . .
S003 Cu02 S004 109.90(10) . 1_545
S003 Cu02 Cu02 126.19(16) . 3_645
S003 Cu02 Cu02 126.19(15) 1_655 3
S003 Cu02 Cu02 126.19(16) 1_655 3_545
S003 Cu02 Cu02 126.19(16) . 3_655
S003 Cu02 Cu02 53.80(16) 1_655 3_655
S003 Cu02 Cu02 53.81(16) . 3
S003 Cu02 Cu02 53.80(15) 1_655 3_645
S003 Cu02 Cu02 53.81(16) . 3_545
S004 Cu02 Ba01 96.2(3) . 9_444
S004 Cu02 Ba01 58.1(2) 1_545 1_545
S004 Cu02 Ba01 160.3(3) . 9_434
S004 Cu02 Ba01 58.1(2) . 1_445
S004 Cu02 Ba01 58.1(2) 1_545 1_445
S004 Cu02 Ba01 160.3(3) 1_545 9_444
S004 Cu02 Ba01 58.1(2) . 1_545
S004 Cu02 Ba01 96.2(3) 1_545 9_434
S004 Cu02 S004 103.5(6) 1_545 .
S004 Cu02 Cu02 56.26(15) . 3_655
S004 Cu02 Cu02 56.26(15) 1_545 3_545
S004 Cu02 Cu02 123.74(15) . 3_545
S004 Cu02 Cu02 56.26(15) 1_545 3_645
S004 Cu02 Cu02 56.26(15) . 3
S004 Cu02 Cu02 123.74(15) 1_545 3_655
S004 Cu02 Cu02 123.74(15) . 3_645
S004 Cu02 Cu02 123.74(15) 1_545 3
Cu02 Cu02 Ba01 111.62(6) 3 1_545
Cu02 Cu02 Ba01 68.38(6) 3_545 1_445
Cu02 Cu02 Ba01 112.04(6) 3_655 9_434
Cu02 Cu02 Ba01 111.62(6) 3_655 1_445
Cu02 Cu02 Ba01 111.62(6) 3_645 1_445
Cu02 Cu02 Ba01 111.62(6) 3_545 1_545
Cu02 Cu02 Ba01 67.96(6) 3 9_444
Cu02 Cu02 Ba01 68.38(6) 3_645 1_545
Cu02 Cu02 Ba01 67.96(6) 3_645 9_434
Cu02 Cu02 Ba01 68.38(6) 3 1_445
Cu02 Cu02 Ba01 112.04(6) 3_645 9_444
Cu02 Cu02 Ba01 67.96(6) 3_655 9_444
Cu02 Cu02 Ba01 67.96(6) 3_545 9_434
Cu02 Cu02 Ba01 68.38(6) 3_655 1_545
Cu02 Cu02 Ba01 112.04(6) 3 9_434
Cu02 Cu02 Ba01 112.04(6) 3_545 9_444
Cu02 Cu02 Cu02 90.000(1) 3_655 3_645
Cu02 Cu02 Cu02 180.0 3 3_645
Cu02 Cu02 Cu02 90.0 3_545 3_645
Cu02 Cu02 Cu02 90.000(1) 3_655 3
Cu02 Cu02 Cu02 180.0 3_655 3_545
Cu02 Cu02 Cu02 90.0 3_545 3
Ba01 Li02 Ba01 136.334(9) 9_434 1_445
Ba01 Li02 Ba01 62.82(18) 1_545 1_445
Ba01 Li02 Ba01 64.10(19) 9_434 9_444
Ba01 Li02 Ba01 136.334(9) 9_444 1_545
Ba01 Li02 Ba01 136.334(9) 9_444 1_445
Ba01 Li02 Ba01 136.334(9) 9_434 1_545
S003 Li02 Ba01 154.8(4) . 1_545
S003 Li02 Ba01 62.2(3) 1_655 9_434
S003 Li02 Ba01 62.2(3) 1_655 9_444
S003 Li02 Ba01 92.0(3) . 1_445
S003 Li02 Ba01 62.2(3) . 9_444
S003 Li02 Ba01 154.8(4) 1_655 1_445
S003 Li02 Ba01 62.2(3) . 9_434
S003 Li02 Ba01 92.0(3) 1_655 1_545
S003 Li02 S003 113.3(6) 1_655 .
S003 Li02 S004 109.90(10) 1_655 1_545
S003 Li02 S004 109.90(10) . 1_545
S003 Li02 S004 109.90(10) 1_655 .
S003 Li02 S004 109.90(10) . .
S004 Li02 Ba01 160.3(3) . 9_434
S004 Li02 Ba01 160.3(3) 1_545 9_444
S004 Li02 Ba01 96.2(3) 1_545 9_434
S004 Li02 Ba01 58.1(2) 1_545 1_445
S004 Li02 Ba01 96.2(3) . 9_444
S004 Li02 Ba01 58.1(2) . 1_545
S004 Li02 Ba01 58.1(2) . 1_445
S004 Li02 Ba01 58.1(2) 1_545 1_545
S004 Li02 S004 103.5(6) 1_545 .

loop_
_geom_bond_atom_site_label_1
_geom_bond_atom_site_label_2
_geom_bond_distance
_geom_bond_site_symmetry_2
Ba01 S003 3.326(10) 9_665
Ba01 S003 3.326(10) 9
Ba01 S003 3.326(10) 9_565
Ba01 S003 3.326(10) 9_655
Ba01 S004 3.233(9) .
Ba01 S004 3.233(9) 1_665
Ba01 S004 3.233(8) 1_655
Ba01 S004 3.233(8) 1_565
Ba01 Cu02 3.692(10) 11
Ba01 Cu02 3.692(10) 11_655
Ba01 Cu02 3.692(10) 9
Ba01 Cu02 3.692(10) 9_565
S003 Cu02 2.346(9) .
S003 Cu02 2.346(9) 3
S003 Cu02 2.346(9) 1_455
S003 Cu02 2.346(9) 3_545
S003 Li02 2.346(9) .
S004 Cu02 2.495(10) 1_565
S004 Cu02 2.495(10) .
S004 Cu02 2.495(10) 3
S004 Cu02 2.495(10) 3_655
S004 Li02 2.495(10) .
Cu02 Cu02 2.7712(4) 3_545
Cu02 Cu02 2.7712(4) 3_655
Cu02 Cu02 2.7712(4) 3_645
Cu02 Cu02 2.7712(4) 3
